data_7227942
loop_
_publ_author_name
'Hsu, Chiao-Yin'
'Tseng, Hsi-Ching'
'Vandavasi, Jaya Kishore'
'Lu, Wei-Yi'
'Wang, Li-Fang'
'Chiang, Michael Y.'
'Lai, Yi-Chun'
'Chen, Hsing-Yin'
'Chen, Hsuan-Ying'

_publ_section_title
;
 Investigation of the dinuclear effect of aluminum complexes in the
 ring-opening polymerization of \e-caprolactone
;
_journal_issue 31
_journal_name_full 'RSC Adv.'
_journal_page_first 18851
_journal_paper_doi 10.1039/C7RA02136D
_journal_volume 7
_journal_year 2017
_chemical_formula_moiety 'C24 H32 Al Cl N2 O'
_chemical_formula_sum 'C24 H32 Al Cl N2 O'
_chemical_formula_weight 426.95
_chemical_name_common alonnphcl
_chemical_name_systematic LBu-AlMe2
_chemical_properties_physical Air-sensitive,Moisture-sensitive
_space_group_IT_number 14
_symmetry_cell_setting monoclinic
_symmetry_space_group_name_Hall '-P 2yn'
_symmetry_space_group_name_H-M 'P 1 21/n 1'
_atom_sites_solution_hydrogens geom
_atom_sites_solution_primary direct
_atom_sites_solution_secondary difmap
_audit_block_doi 10.5517/ccdc.csd.cc1ls3q6
_audit_creation_method SHELXL-97
_audit_update_record
;
2016-06-01 deposited with the CCDC.
2017-03-22 downloaded from the CCDC.
;
_cell_angle_alpha 90.00
_cell_angle_beta 91.1800(10)
_cell_angle_gamma 90.00
_cell_formula_units_Z 4
_cell_length_a 11.8060(4)
_cell_length_b 13.3430(4)
_cell_length_c 15.4244(5)
_cell_measurement_reflns_used 9968
_cell_measurement_temperature 150(2)
_cell_measurement_theta_max 26.393
_cell_measurement_theta_min 3.452
_cell_volume 2429.25(14)
_computing_cell_refinement 'SAINT V7.34A (Bruker AXS, 2006)'
_computing_data_collection 'APEX2 (Bruker AXS, 2010)'
_computing_data_reduction 'SAINT V7.34A (Bruker AXS, 2006)'
_computing_molecular_graphics 'Bruker SHELXTL'
_computing_publication_material 'Bruker SHELXTL'
_computing_structure_refinement 'SHELXL-97 (Sheldrick, 2008)'
_computing_structure_solution 'SHELXS-97 (Sheldrick, 2008)'
_diffrn_ambient_temperature 150(2)
_diffrn_measured_fraction_theta_full 0.998
_diffrn_measured_fraction_theta_max 0.998
_diffrn_measurement_device_type 'Bruker APEX-II CCD'
_diffrn_measurement_method '\f and \w scans'
_diffrn_radiation_monochromator graphite
_diffrn_radiation_source 'fine-focus sealed tube'
_diffrn_radiation_type MoK\a
_diffrn_radiation_wavelength 0.71073
_diffrn_reflns_av_R_equivalents 0.0472
_diffrn_reflns_av_sigmaI/netI 0.0181
_diffrn_reflns_limit_h_max 14
_diffrn_reflns_limit_h_min -14
_diffrn_reflns_limit_k_max 16
_diffrn_reflns_limit_k_min -16
_diffrn_reflns_limit_l_max 19
_diffrn_reflns_limit_l_min -19
_diffrn_reflns_number 62348
_diffrn_reflns_theta_full 26.39
_diffrn_reflns_theta_max 26.39
_diffrn_reflns_theta_min 3.33
_exptl_absorpt_coefficient_mu 0.210
_exptl_absorpt_correction_T_max 0.9281
_exptl_absorpt_correction_T_min 0.8588
_exptl_absorpt_correction_type multi-scan
_exptl_absorpt_process_details 'SADABS V2012/1 (Bruker AXS Inc.)'
_exptl_crystal_colour yellow
_exptl_crystal_density_diffrn 1.167
_exptl_crystal_density_meas 0
_exptl_crystal_density_method 'not measured'
_exptl_crystal_description crystal
_exptl_crystal_F_000 912
_exptl_crystal_size_max 0.50
_exptl_crystal_size_mid 0.39
_exptl_crystal_size_min 0.22
_refine_diff_density_max 0.358
_refine_diff_density_min -0.346
_refine_diff_density_rms 0.053
_refine_ls_extinction_method none
_refine_ls_goodness_of_fit_ref 1.008
_refine_ls_hydrogen_treatment mixed
_refine_ls_matrix_type full
_refine_ls_number_parameters 262
_refine_ls_number_reflns 4976
_refine_ls_number_restraints 0
_refine_ls_restrained_S_all 1.008
_refine_ls_R_factor_all 0.0543
_refine_ls_R_factor_gt 0.0405
_refine_ls_shift/su_max 0.000
_refine_ls_shift/su_mean 0.000
_refine_ls_structure_factor_coef Fsqd
_refine_ls_weighting_details 'calc w=1/[\s^2^(Fo^2^)+(0.0676P)^2^+1.5758P] where P=(Fo^2^+2Fc^2^)/3'
_refine_ls_weighting_scheme calc
_refine_ls_wR_factor_gt 0.1088
_refine_ls_wR_factor_ref 0.1225
_reflns_number_gt 4069
_reflns_number_total 4976
_reflns_threshold_expression >2sigma(I)
_cod_data_source_file c7ra02136d2.cif
_cod_data_source_block alonnphcl
_cod_original_sg_symbol_H-M 'P 2 1 /n'
_cod_database_code 7227942

loop_
_symmetry_equiv_pos_as_xyz
'x, y, z'
'-x+1/2, y+1/2, -z+1/2'
'-x, -y, -z'
'x-1/2, -y-1/2, z-1/2'

loop_
_atom_site_label
_atom_site_type_symbol
_atom_site_fract_x
_atom_site_fract_y
_atom_site_fract_z
_atom_site_U_iso_or_equiv
_atom_site_adp_type
_atom_site_occupancy
_atom_site_symmetry_multiplicity
_atom_site_calc_flag
_atom_site_refinement_flags
Al1 Al -0.02978(4) 0.65142(4) 0.78414(3) 0.02081(14) Uani 1 1 d .
Cl1 Cl 0.06563(5) 0.85936(4) 0.22991(3) 0.04036(16) Uani 1 1 d .
O1 O -0.09129(11) 0.67251(8) 0.88568(7) 0.0254(3) Uani 1 1 d .
N1 N -0.07744(12) 0.78460(10) 0.73779(9) 0.0224(3) Uani 1 1 d .
N2 N -0.06841(13) 0.81978(11) 0.65164(9) 0.0256(3) Uani 1 1 d .
C1 C -0.12263(13) 0.75514(12) 0.92628(10) 0.0188(3) Uani 1 1 d .
C2 C -0.14666(13) 0.75336(12) 1.01634(11) 0.0203(3) Uani 1 1 d .
C3 C -0.17530(14) 0.84337(12) 1.05497(11) 0.0213(3) Uani 1 1 d .
H3A H -0.1907 0.8426 1.1152 0.026 Uiso 1 1 calc R
C4 C -0.18325(13) 0.93616(12) 1.01136(10) 0.0201(3) Uani 1 1 d .
C5 C -0.16444(13) 0.93501(12) 0.92353(10) 0.0205(3) Uani 1 1 d .
H5A H -0.1718 0.9955 0.8914 0.025 Uiso 1 1 calc R
C6 C -0.13441(13) 0.84597(12) 0.88008(10) 0.0197(3) Uani 1 1 d .
C7 C -0.13813(15) 0.65411(12) 1.06741(11) 0.0241(4) Uani 1 1 d .
C8 C -0.21560(16) 0.57407(13) 1.02523(12) 0.0302(4) Uani 1 1 d .
H8A H -0.2094 0.5115 1.0583 0.045 Uiso 1 1 calc R
H8B H -0.1924 0.5623 0.9654 0.045 Uiso 1 1 calc R
H8C H -0.2943 0.5975 1.0252 0.045 Uiso 1 1 calc R
C9 C -0.01421(16) 0.61872(14) 1.06993(12) 0.0313(4) Uani 1 1 d .
H9A H 0.0335 0.6704 1.0972 0.047 Uiso 1 1 calc R
H9B H 0.0109 0.6067 1.0107 0.047 Uiso 1 1 calc R
H9C H -0.0081 0.5565 1.1035 0.047 Uiso 1 1 calc R
C10 C -0.1760(2) 0.66694(14) 1.16138(12) 0.0362(5) Uani 1 1 d .
H10A H -0.1283 0.7173 1.1905 0.054 Uiso 1 1 calc R
H10B H -0.1687 0.6029 1.1920 0.054 Uiso 1 1 calc R
H10C H -0.2553 0.6888 1.1616 0.054 Uiso 1 1 calc R
C11 C -0.21593(15) 1.03222(12) 1.05981(11) 0.0237(4) Uani 1 1 d .
C12 C -0.15186(16) 1.03844(14) 1.14725(12) 0.0293(4) Uani 1 1 d .
H12A H -0.1693 0.9792 1.1821 0.044 Uiso 1 1 calc R
H12B H -0.1752 1.0989 1.1782 0.044 Uiso 1 1 calc R
H12C H -0.0702 1.0412 1.1373 0.044 Uiso 1 1 calc R
C13 C -0.34328(16) 1.03044(15) 1.07694(14) 0.0365(5) Uani 1 1 d .
H13A H -0.3617 0.9705 1.1105 0.055 Uiso 1 1 calc R
H13B H -0.3855 1.0294 1.0216 0.055 Uiso 1 1 calc R
H13C H -0.3641 1.0904 1.1097 0.055 Uiso 1 1 calc R
C14 C -0.1873(2) 1.12630(14) 1.00754(14) 0.0416(5) Uani 1 1 d .
H14A H -0.2275 1.1242 0.9514 0.062 Uiso 1 1 calc R
H14B H -0.1055 1.1288 0.9983 0.062 Uiso 1 1 calc R
H14C H -0.2106 1.1860 1.0396 0.062 Uiso 1 1 calc R
C15 C -0.11561(14) 0.85416(12) 0.78863(11) 0.0220(3) Uani 1 1 d .
H15A H -0.1329 0.9170 0.7625 0.026 Uiso 1 1 calc R
C16 C -0.02280(15) 0.75813(13) 0.59946(11) 0.0238(4) Uani 1 1 d .
H16A H 0.0007 0.6942 0.6202 0.029 Uiso 1 1 calc R
C17 C -0.00603(15) 0.78399(13) 0.50823(11) 0.0223(3) Uani 1 1 d .
C18 C -0.04840(17) 0.87259(14) 0.47151(12) 0.0302(4) Uani 1 1 d .
H18A H -0.0922 0.9170 0.5054 0.036 Uiso 1 1 calc R
C19 C -0.02684(18) 0.89584(14) 0.38620(12) 0.0347(4) Uani 1 1 d .
H19A H -0.0554 0.9561 0.3613 0.042 Uiso 1 1 calc R
C20 C 0.03683(15) 0.83053(13) 0.33726(11) 0.0253(4) Uani 1 1 d .
C21 C 0.07821(15) 0.74166(13) 0.37164(11) 0.0252(4) Uani 1 1 d .
H21A H 0.1209 0.6970 0.3371 0.030 Uiso 1 1 calc R
C22 C 0.05631(14) 0.71909(13) 0.45708(11) 0.0236(4) Uani 1 1 d .
H22A H 0.0842 0.6583 0.4813 0.028 Uiso 1 1 calc R
C23 C -0.10968(17) 0.54331(14) 0.72287(12) 0.0329(4) Uani 1 1 d .
H23A H -0.0852 0.4786 0.7467 0.049 Uiso 1 1 calc R
H23B H -0.0924 0.5461 0.6611 0.049 Uiso 1 1 calc R
H23C H -0.1915 0.5510 0.7302 0.049 Uiso 1 1 calc R
C24 C 0.13601(15) 0.64994(13) 0.79198(12) 0.0288(4) Uani 1 1 d .
H24A H 0.1618 0.5851 0.8149 0.043 Uiso 1 1 calc R
H24B H 0.1623 0.7036 0.8308 0.043 Uiso 1 1 calc R
H24C H 0.1670 0.6603 0.7342 0.043 Uiso 1 1 calc R

loop_
_atom_site_aniso_label
_atom_site_aniso_U_11
_atom_site_aniso_U_22
_atom_site_aniso_U_33
_atom_site_aniso_U_23
_atom_site_aniso_U_13
_atom_site_aniso_U_12
Al1 0.0272(3) 0.0178(3) 0.0175(3) -0.00087(18) 0.00220(19) 0.00160(19)
Cl1 0.0587(3) 0.0419(3) 0.0208(2) 0.00731(19) 0.0070(2) -0.0050(2)
O1 0.0397(7) 0.0169(6) 0.0198(6) 0.0001(4) 0.0067(5) 0.0053(5)
N1 0.0286(7) 0.0223(7) 0.0165(7) 0.0026(5) 0.0011(6) 0.0010(6)
N2 0.0343(8) 0.0255(7) 0.0171(7) 0.0038(6) 0.0014(6) 0.0023(6)
C1 0.0179(7) 0.0183(8) 0.0202(8) -0.0008(6) 0.0026(6) 0.0012(6)
C2 0.0209(8) 0.0182(8) 0.0220(8) 0.0018(6) 0.0028(6) 0.0000(6)
C3 0.0235(8) 0.0217(8) 0.0190(8) -0.0001(6) 0.0039(6) -0.0011(6)
C4 0.0198(8) 0.0177(8) 0.0229(8) -0.0010(6) 0.0026(6) -0.0009(6)
C5 0.0216(8) 0.0162(8) 0.0238(8) 0.0020(6) 0.0016(6) 0.0010(6)
C6 0.0204(8) 0.0206(8) 0.0182(8) 0.0010(6) 0.0019(6) 0.0000(6)
C7 0.0335(9) 0.0173(8) 0.0217(8) 0.0024(6) 0.0067(7) 0.0028(7)
C8 0.0374(10) 0.0189(8) 0.0344(10) 0.0039(7) 0.0060(8) -0.0008(7)
C9 0.0373(10) 0.0272(9) 0.0292(10) 0.0036(7) -0.0008(8) 0.0082(8)
C10 0.0604(13) 0.0242(9) 0.0246(10) 0.0062(7) 0.0138(9) 0.0054(9)
C11 0.0285(9) 0.0181(8) 0.0247(8) -0.0031(6) 0.0030(7) 0.0017(7)
C12 0.0332(10) 0.0252(9) 0.0296(9) -0.0073(7) 0.0011(7) -0.0011(7)
C13 0.0288(10) 0.0343(10) 0.0464(12) -0.0134(9) 0.0000(8) 0.0096(8)
C14 0.0745(16) 0.0177(9) 0.0330(11) -0.0022(8) 0.0095(10) -0.0009(9)
C15 0.0248(8) 0.0181(8) 0.0232(8) 0.0026(6) 0.0003(7) 0.0012(6)
C16 0.0282(9) 0.0213(8) 0.0219(8) 0.0022(6) -0.0011(7) 0.0015(7)
C17 0.0255(8) 0.0222(8) 0.0189(8) 0.0009(6) -0.0015(6) -0.0003(6)
C18 0.0396(10) 0.0265(9) 0.0246(9) 0.0000(7) 0.0013(8) 0.0095(8)
C19 0.0529(12) 0.0259(9) 0.0253(10) 0.0066(7) -0.0011(8) 0.0105(8)
C20 0.0299(9) 0.0292(9) 0.0166(8) 0.0031(7) 0.0015(7) -0.0047(7)
C21 0.0248(9) 0.0278(9) 0.0230(9) -0.0027(7) 0.0020(7) -0.0001(7)
C22 0.0260(9) 0.0213(8) 0.0233(8) 0.0016(7) -0.0014(7) 0.0018(7)
C23 0.0411(11) 0.0285(10) 0.0292(10) -0.0043(7) -0.0007(8) -0.0047(8)
C24 0.0297(9) 0.0269(9) 0.0301(10) 0.0030(7) 0.0031(7) 0.0017(7)

loop_
_atom_type_symbol
_atom_type_description
_atom_type_scat_dispersion_real
_atom_type_scat_dispersion_imag
_atom_type_scat_source
C C 0.0033 0.0016 'International Tables Vol C Tables 4.2.6.8 and 6.1.1.4'
H H 0.0000 0.0000 'International Tables Vol C Tables 4.2.6.8 and 6.1.1.4'
N N 0.0061 0.0033 'International Tables Vol C Tables 4.2.6.8 and 6.1.1.4'
O O 0.0106 0.0060 'International Tables Vol C Tables 4.2.6.8 and 6.1.1.4'
Al Al 0.0645 0.0514 'International Tables Vol C Tables 4.2.6.8 and 6.1.1.4'
Cl Cl 0.1484 0.1585 'International Tables Vol C Tables 4.2.6.8 and 6.1.1.4'

loop_
_geom_angle_atom_site_label_1
_geom_angle_atom_site_label_2
_geom_angle_atom_site_label_3
_geom_angle
O1 Al1 C23 110.10(8)
O1 Al1 C24 112.10(7)
C23 Al1 C24 119.59(8)
O1 Al1 N1 93.32(6)
C23 Al1 N1 110.77(8)
C24 Al1 N1 107.79(7)
C1 O1 Al1 132.64(11)
C15 N1 N2 111.28(14)
C15 N1 Al1 121.23(11)
N2 N1 Al1 127.34(11)
C16 N2 N1 114.76(14)
O1 C1 C6 120.11(14)
O1 C1 C2 120.70(14)
C6 C1 C2 119.17(14)
C3 C2 C1 117.41(14)
C3 C2 C7 122.57(14)
C1 C2 C7 120.02(14)
C2 C3 C4 124.74(15)
C2 C3 H3A 117.6
C4 C3 H3A 117.6
C5 C4 C3 116.65(15)
C5 C4 C11 122.33(14)
C3 C4 C11 120.98(14)
C4 C5 C6 121.53(15)
C4 C5 H5A 119.2
C6 C5 H5A 119.2
C1 C6 C5 120.38(15)
C1 C6 C15 123.05(14)
C5 C6 C15 116.56(14)
C9 C7 C10 107.83(15)
C9 C7 C8 110.73(14)
C10 C7 C8 107.08(15)
C9 C7 C2 109.19(14)
C10 C7 C2 111.65(14)
C8 C7 C2 110.32(14)
C7 C8 H8A 109.5
C7 C8 H8B 109.5
H8A C8 H8B 109.5
C7 C8 H8C 109.5
H8A C8 H8C 109.5
H8B C8 H8C 109.5
C7 C9 H9A 109.5
C7 C9 H9B 109.5
H9A C9 H9B 109.5
C7 C9 H9C 109.5
H9A C9 H9C 109.5
H9B C9 H9C 109.5
C7 C10 H10A 109.5
C7 C10 H10B 109.5
H10A C10 H10B 109.5
C7 C10 H10C 109.5
H10A C10 H10C 109.5
H10B C10 H10C 109.5
C13 C11 C14 109.33(16)
C13 C11 C12 108.48(15)
C14 C11 C12 107.93(15)
C13 C11 C4 109.14(14)
C14 C11 C4 111.52(14)
C12 C11 C4 110.39(14)
C11 C12 H12A 109.5
C11 C12 H12B 109.5
H12A C12 H12B 109.5
C11 C12 H12C 109.5
H12A C12 H12C 109.5
H12B C12 H12C 109.5
C11 C13 H13A 109.5
C11 C13 H13B 109.5
H13A C13 H13B 109.5
C11 C13 H13C 109.5
H13A C13 H13C 109.5
H13B C13 H13C 109.5
C11 C14 H14A 109.5
C11 C14 H14B 109.5
H14A C14 H14B 109.5
C11 C14 H14C 109.5
H14A C14 H14C 109.5
H14B C14 H14C 109.5
N1 C15 C6 126.86(15)
N1 C15 H15A 116.6
C6 C15 H15A 116.6
N2 C16 C17 121.34(15)
N2 C16 H16A 119.3
C17 C16 H16A 119.3
C22 C17 C18 119.02(16)
C22 C17 C16 118.75(15)
C18 C17 C16 122.22(16)
C19 C18 C17 120.29(17)
C19 C18 H18A 119.9
C17 C18 H18A 119.9
C18 C19 C20 119.40(17)
C18 C19 H19A 120.3
C20 C19 H19A 120.3
C21 C20 C19 121.45(16)
C21 C20 Cl1 118.66(14)
C19 C20 Cl1 119.89(14)
C22 C21 C20 118.73(16)
C22 C21 H21A 120.6
C20 C21 H21A 120.6
C21 C22 C17 121.10(16)
C21 C22 H22A 119.5
C17 C22 H22A 119.5
Al1 C23 H23A 109.5
Al1 C23 H23B 109.5
H23A C23 H23B 109.5
Al1 C23 H23C 109.5
H23A C23 H23C 109.5
H23B C23 H23C 109.5
Al1 C24 H24A 109.5
Al1 C24 H24B 109.5
H24A C24 H24B 109.5
Al1 C24 H24C 109.5
H24A C24 H24C 109.5
H24B C24 H24C 109.5

loop_
_geom_bond_atom_site_label_1
_geom_bond_atom_site_label_2
_geom_bond_distance
Al1 O1 1.7624(12)
Al1 C23 1.9563(19)
Al1 C24 1.9587(19)
Al1 N1 1.9923(15)
Cl1 C20 1.7404(17)
O1 C1 1.3245(19)
N1 C15 1.302(2)
N1 N2 1.4153(19)
N2 C16 1.277(2)
C1 C6 1.411(2)
C1 C2 1.424(2)
C2 C3 1.386(2)
C2 C7 1.543(2)
C3 C4 1.411(2)
C3 H3A 0.9500
C4 C5 1.377(2)
C4 C11 1.537(2)
C5 C6 1.413(2)
C5 H5A 0.9500
C6 C15 1.437(2)
C7 C9 1.537(3)
C7 C10 1.535(2)
C7 C8 1.541(3)
C8 H8A 0.9800
C8 H8B 0.9800
C8 H8C 0.9800
C9 H9A 0.9800
C9 H9B 0.9800
C9 H9C 0.9800
C10 H10A 0.9800
C10 H10B 0.9800
C10 H10C 0.9800
C11 C13 1.532(2)
C11 C14 1.533(2)
C11 C12 1.535(2)
C12 H12A 0.9800
C12 H12B 0.9800
C12 H12C 0.9800
C13 H13A 0.9800
C13 H13B 0.9800
C13 H13C 0.9800
C14 H14A 0.9800
C14 H14B 0.9800
C14 H14C 0.9800
C15 H15A 0.9500
C16 C17 1.466(2)
C16 H16A 0.9500
C17 C22 1.392(2)
C17 C18 1.399(2)
C18 C19 1.381(3)
C18 H18A 0.9500
C19 C20 1.385(3)
C19 H19A 0.9500
C20 C21 1.384(3)
C21 C22 1.382(2)
C21 H21A 0.9500
C22 H22A 0.9500
C23 H23A 0.9800
C23 H23B 0.9800
C23 H23C 0.9800
C24 H24A 0.9800
C24 H24B 0.9800
C24 H24C 0.9800
